data_7715558
loop_
_publ_author_name
'Petrus, Rafa&#x142;'
'Kowali&#x144;ski, Adrian'
'Lis, Tadeusz'

_publ_section_title
;
 Recycling primary lithium batteries using a coordination chemistry
 approach: recovery of lithium and manganese residues in the form of
 industrially important materials.
;
_journal_issue 17
_journal_name_full 'Dalton transactions (Cambridge, England : 2003)'
_journal_page_first 7450
_journal_page_last 7469
_journal_paper_doi 10.1039/d4dt00648h
_journal_volume 53
_journal_year 2024
_chemical_formula_moiety 'C46 H60 Li4 O20'
_chemical_formula_sum 'C46 H60 Li4 O20'
_chemical_formula_weight 960.70
_chemical_properties_physical Moisture-sensitive,Hygroscopic,Heat-sensitive
_space_group_crystal_system triclinic
_space_group_IT_number 2
_space_group_name_Hall '-P 1'
_space_group_name_H-M_alt 'P -1'
_atom_sites_solution_hydrogens mixed
_atom_sites_solution_primary direct
_audit_creation_method SHELXL-2014/7
_audit_update_record
;
2023-08-11 deposited with the CCDC.	2024-03-26 downloaded from the CCDC.
;
_cell_angle_alpha 76.17(2)
_cell_angle_beta 85.10(2)
_cell_angle_gamma 65.65(3)
_cell_formula_units_Z 1
_cell_length_a 10.112(2)
_cell_length_b 11.581(3)
_cell_length_c 11.920(3)
_cell_measurement_reflns_used 18807
_cell_measurement_temperature 100(2)
_cell_measurement_theta_max 47.8290
_cell_measurement_theta_min 2.1940
_cell_volume 1234.7(6)
_computing_cell_refinement 'CrysAlisPro 1.171.41.80a (Rigaku OD, 2020)'
_computing_data_collection 'CrysAlisPro 1.171.41.80a (Rigaku OD, 2020)'
_computing_data_reduction 'CrysAlisPro 1.171.41.80a (Rigaku OD, 2020)'
_computing_molecular_graphics 'DIAMOND  (Brandenburg, 2007)'
_computing_publication_material 'SHELXL-2014/7 (Sheldrick, 2014)'
_computing_structure_refinement 'SHELXL-2014/7 (Sheldrick, 2014)'
_computing_structure_solution 'SHELXS-2014/7 (Sheldrick, 2014)'
_diffrn_ambient_temperature 100(2)
_diffrn_detector 'Hybrid Pixel Array Detector'
_diffrn_detector_area_resol_mean 10.0000
_diffrn_detector_type 'HyPix-Arc 150'
_diffrn_measured_fraction_theta_full 1.000
_diffrn_measured_fraction_theta_max 0.997
_diffrn_measurement_device 'four-circle diffractometer'
_diffrn_measurement_device_type 'XtaLAB Synergy R, DW system, HyPix-Arc 150'
_diffrn_radiation_monochromator mirror
_diffrn_radiation_probe x-ray
_diffrn_radiation_type MoK\a
_diffrn_radiation_wavelength 0.71073
_diffrn_reflns_av_R_equivalents 0.0156
_diffrn_reflns_av_unetI/netI 0.0131
_diffrn_reflns_Laue_measured_fraction_full 1.000
_diffrn_reflns_Laue_measured_fraction_max 0.997
_diffrn_reflns_limit_h_max 13
_diffrn_reflns_limit_h_min -13
_diffrn_reflns_limit_k_max 15
_diffrn_reflns_limit_k_min -15
_diffrn_reflns_limit_l_max 15
_diffrn_reflns_limit_l_min -15
_diffrn_reflns_number 22577
_diffrn_reflns_point_group_measured_fraction_full 1.000
_diffrn_reflns_point_group_measured_fraction_max 0.997
_diffrn_reflns_theta_full 25.500
_diffrn_reflns_theta_max 27.999
_diffrn_reflns_theta_min 1.760
_diffrn_source 'Rotating-anode X-ray tube'
_diffrn_source_type 'Rigaku (Mo) X-ray Source'
_exptl_absorpt_coefficient_mu 0.099
_exptl_absorpt_correction_T_max 0.991
_exptl_absorpt_correction_T_min 0.959
_exptl_absorpt_correction_type analytical
_exptl_absorpt_process_details
;
CrysAlisPro 1.171.39.46 (Rigaku Oxford Diffraction, 2018)
Analytical numeric absorption correction using a multifaceted crystal
			model based on expressions derived by R.C. Clark & J.S. Reid.
(Clark, R. C. & Reid, J. S. (1995). Acta Cryst. A51, 887-897)
Empirical absorption correction using spherical harmonics,
 implemented in SCALE3 ABSPACK scaling algorithm.
;
_exptl_crystal_colour colorless
_exptl_crystal_density_diffrn 1.292
_exptl_crystal_description block
_exptl_crystal_F_000 508
_exptl_crystal_size_max 0.320
_exptl_crystal_size_mid 0.240
_exptl_crystal_size_min 0.130
_refine_diff_density_max 0.355
_refine_diff_density_min -0.189
_refine_diff_density_rms 0.037
_refine_ls_extinction_method none
_refine_ls_goodness_of_fit_ref 1.065
_refine_ls_hydrogen_treatment mixed
_refine_ls_matrix_type full
_refine_ls_number_parameters 323
_refine_ls_number_reflns 5956
_refine_ls_number_restraints 0
_refine_ls_restrained_S_all 1.065
_refine_ls_R_factor_all 0.0347
_refine_ls_R_factor_gt 0.0313
_refine_ls_shift/su_max 0.001
_refine_ls_shift/su_mean 0.000
_refine_ls_structure_factor_coef Fsqd
_refine_ls_weighting_details 'w=1/[\s^2^(Fo^2^)+(0.0422P)^2^+0.3012P] where P=(Fo^2^+2Fc^2^)/3'
_refine_ls_weighting_scheme calc
_refine_ls_wR_factor_gt 0.0825
_refine_ls_wR_factor_ref 0.0842
_reflns_Friedel_coverage 0.000
_reflns_number_gt 5366
_reflns_number_total 5956
_reflns_threshold_expression 'I > 2\s(I)'
_cod_data_source_file d4dt00648h2.cif
_cod_data_source_block 5
_cod_depositor_comments 'Adding full bibliography for 7715548--7715558.cif.'
_cod_database_code 7715558
_shelx_shelxl_version_number 2014/7
_shelx_space_group_comment
;
The symmetry employed for this shelxl refinement is uniquely defined
by the following loop, which should always be used as a source of
symmetry information in preference to the above space-group names.
They are only intended as comments.
;
_shelx_estimated_absorpt_t_min 0.969
_shelx_estimated_absorpt_t_max 0.987

loop_
_space_group_symop_operation_xyz
'x, y, z'
'-x, -y, -z'

loop_
_atom_site_label
_atom_site_type_symbol
_atom_site_fract_x
_atom_site_fract_y
_atom_site_fract_z
_atom_site_U_iso_or_equiv
_atom_site_adp_type
_atom_site_occupancy
_atom_site_site_symmetry_order
_atom_site_calc_flag
_atom_site_refinement_flags_posn
_atom_site_refinement_flags_adp
_atom_site_refinement_flags_occupancy
_atom_site_disorder_assembly
_atom_site_disorder_group
Li1 Li 0.25319(17) 0.62073(16) 0.43831(13) 0.0203(3) Uani 1 1 d . . . . .
Li2 Li 0.47598(17) 0.57308(15) 0.63256(13) 0.0195(3) Uani 1 1 d . . . . .
O1 O 0.27746(7) 0.63249(6) 0.58940(5) 0.01700(13) Uani 1 1 d . . . . .
C1 C 0.16284(9) 0.68021(8) 0.65042(7) 0.01427(16) Uani 1 1 d . . . . .
C2 C 0.16755(10) 0.63216(9) 0.77243(8) 0.01917(18) Uani 1 1 d . . . . .
H2 H 0.2553 0.5659 0.8079 0.023 Uiso 1 1 calc R U . . .
C3 C 0.04912(11) 0.67853(10) 0.84071(8) 0.02166(19) Uani 1 1 d . . . . .
H3 H 0.0561 0.6422 0.9215 0.026 Uiso 1 1 calc R U . . .
C4 C -0.08144(10) 0.77843(10) 0.79279(8) 0.02119(19) Uani 1 1 d . . . . .
H4 H -0.1625 0.8109 0.8403 0.025 Uiso 1 1 calc R U . . .
C5 C -0.08967(9) 0.82857(9) 0.67519(8) 0.01797(17) Uani 1 1 d . . . . .
H5 H -0.1773 0.8973 0.6421 0.022 Uiso 1 1 calc R U . . .
C6 C 0.02817(9) 0.78083(8) 0.60264(7) 0.01424(16) Uani 1 1 d . . . . .
C7 C 0.00942(9) 0.83443(8) 0.47704(7) 0.01486(16) Uani 1 1 d . . . . .
O2 O 0.08690(7) 0.78408(6) 0.40289(5) 0.02069(14) Uani 1 1 d . . . . .
O3 O -0.10849(7) 0.94624(6) 0.44922(5) 0.01947(14) Uani 1 1 d . . . . .
C8 C -0.14779(10) 0.99878(9) 0.32774(8) 0.01968(18) Uani 1 1 d . . . . .
H8A H -0.1158 0.9278 0.2858 0.024 Uiso 1 1 calc R U . . .
H8B H -0.1013 1.0590 0.2927 0.024 Uiso 1 1 calc R U . . .
C9 C -0.31016(10) 1.06986(9) 0.32120(8) 0.02097(18) Uani 1 1 d . . . . .
H9A H -0.3432 1.1306 0.3738 0.025 Uiso 1 1 calc R U . . .
H9B H -0.3417 1.1206 0.2415 0.025 Uiso 1 1 calc R U . . .
O4 O -0.36998(7) 0.97546(6) 0.35430(6) 0.02231(15) Uani 1 1 d . . . . .
C10 C -0.52392(11) 1.03186(11) 0.34964(10) 0.0293(2) Uani 1 1 d . . . . .
H10A H -0.5571 1.0715 0.2692 0.044 Uiso 1 1 calc R U . . .
H10B H -0.5608 1.0987 0.3951 0.044 Uiso 1 1 calc R U . . .
H10C H -0.5602 0.9644 0.3814 0.044 Uiso 1 1 calc R U . . .
O5 O 0.58935(7) 0.38848(6) 0.67028(5) 0.01639(13) Uani 1 1 d . . . . .
C11 C 0.64493(9) 0.31597(8) 0.77215(7) 0.01514(16) Uani 1 1 d . . . . .
C12 C 0.69870(11) 0.17872(9) 0.79205(8) 0.02173(19) Uani 1 1 d . . . . .
H12 H 0.6882 0.1408 0.7328 0.026 Uiso 1 1 calc R U . . .
C13 C 0.76564(12) 0.09878(9) 0.89454(9) 0.0275(2) Uani 1 1 d . . . . .
H13 H 0.8013 0.0071 0.9044 0.033 Uiso 1 1 calc R U . . .
C14 C 0.78185(12) 0.15074(10) 0.98452(8) 0.0270(2) Uani 1 1 d . . . . .
H14 H 0.8291 0.0952 1.0549 0.032 Uiso 1 1 calc R U . . .
C15 C 0.72825(10) 0.28367(9) 0.96927(8) 0.02046(18) Uani 1 1 d . . . . .
H15 H 0.7375 0.3195 1.0305 0.025 Uiso 1 1 calc R U . . .
C16 C 0.65983(9) 0.36806(8) 0.86497(7) 0.01523(16) Uani 1 1 d . . . . .
C17 C 0.61059(9) 0.50919(8) 0.85121(7) 0.01499(16) Uani 1 1 d . . . . .
O6 O 0.53787(7) 0.59426(6) 0.77134(5) 0.01977(14) Uani 1 1 d . . . . .
O7 O 0.65681(7) 0.54076(6) 0.93812(5) 0.01794(13) Uani 1 1 d . . . . .
C18 C 0.61978(10) 0.67816(8) 0.92285(8) 0.01870(18) Uani 1 1 d . . . . .
H18A H 0.5133 0.7276 0.9141 0.022 Uiso 1 1 calc R U . . .
H18B H 0.6662 0.7097 0.8528 0.022 Uiso 1 1 calc R U . . .
C19 C 0.67384(10) 0.69666(9) 1.02868(8) 0.01889(18) Uani 1 1 d . . . . .
H19A H 0.6246 0.6690 1.0987 0.023 Uiso 1 1 calc R U . . .
H19B H 0.7799 0.6454 1.0392 0.023 Uiso 1 1 calc R U . . .
O8 O 0.63999(8) 0.83141(6) 1.00798(6) 0.02326(15) Uani 1 1 d . . . . .
C20 C 0.65973(13) 0.86827(10) 1.10868(9) 0.0297(2) Uani 1 1 d . . . . .
H20A H 0.6295 0.9627 1.0921 0.045 Uiso 1 1 calc R U . . .
H20B H 0.7624 0.8248 1.1321 0.045 Uiso 1 1 calc R U . . .
H20C H 0.6010 0.8427 1.1712 0.045 Uiso 1 1 calc R U . . .
O9 O 0.55380(7) 0.64298(7) 0.48743(6) 0.02238(15) Uani 1 1 d . . . . .
H9 H 0.5057(16) 0.6452(14) 0.4309(12) 0.036(4) Uiso 1 1 d . . . . .
C21 C 0.68102(10) 0.66014(9) 0.44169(8) 0.02170(19) Uani 1 1 d . . . . .
H21A H 0.6544 0.7510 0.3980 0.026 Uiso 1 1 calc R U . . .
H21B H 0.7284 0.6019 0.3881 0.026 Uiso 1 1 calc R U . . .
C22 C 0.78408(11) 0.62941(10) 0.53885(9) 0.0247(2) Uani 1 1 d . . . . .
H22A H 0.8658 0.6535 0.5089 0.030 Uiso 1 1 calc R U . . .
H22B H 0.7333 0.6801 0.5973 0.030 Uiso 1 1 calc R U . . .
O10 O 0.83788(7) 0.49375(7) 0.59045(6) 0.02338(15) Uani 1 1 d . . . . .
C23 C 0.93138(11) 0.45952(12) 0.68717(9) 0.0292(2) Uani 1 1 d . . . . .
H23A H 1.0136 0.4831 0.6622 0.044 Uiso 1 1 calc R U . . .
H23B H 0.9674 0.3656 0.7194 0.044 Uiso 1 1 calc R U . . .
H23C H 0.8773 0.5063 0.7462 0.044 Uiso 1 1 calc R U . . .

loop_
_atom_site_aniso_label
_atom_site_aniso_U_11
_atom_site_aniso_U_22
_atom_site_aniso_U_33
_atom_site_aniso_U_23
_atom_site_aniso_U_13
_atom_site_aniso_U_12
Li1 0.0175(7) 0.0244(8) 0.0190(7) -0.0093(6) 0.0003(6) -0.0061(6)
Li2 0.0164(7) 0.0208(7) 0.0191(7) -0.0070(6) -0.0026(6) -0.0033(6)
O1 0.0127(3) 0.0180(3) 0.0176(3) -0.0071(2) -0.0009(2) -0.0017(2)
C1 0.0141(4) 0.0138(4) 0.0167(4) -0.0060(3) -0.0007(3) -0.0060(3)
C2 0.0191(4) 0.0200(4) 0.0178(4) -0.0035(3) -0.0028(3) -0.0071(3)
C3 0.0257(5) 0.0282(5) 0.0156(4) -0.0059(3) 0.0015(3) -0.0151(4)
C4 0.0186(4) 0.0288(5) 0.0224(4) -0.0136(4) 0.0064(3) -0.0126(4)
C5 0.0128(4) 0.0199(4) 0.0234(4) -0.0099(3) 0.0005(3) -0.0062(3)
C6 0.0129(4) 0.0147(4) 0.0169(4) -0.0061(3) -0.0001(3) -0.0059(3)
C7 0.0114(4) 0.0144(4) 0.0201(4) -0.0049(3) -0.0022(3) -0.0055(3)
O2 0.0174(3) 0.0225(3) 0.0168(3) -0.0051(2) -0.0001(2) -0.0024(3)
O3 0.0162(3) 0.0180(3) 0.0191(3) -0.0050(2) -0.0059(2) -0.0002(2)
C8 0.0188(4) 0.0195(4) 0.0192(4) -0.0011(3) -0.0060(3) -0.0068(3)
C9 0.0197(4) 0.0143(4) 0.0258(4) -0.0013(3) -0.0075(3) -0.0040(3)
O4 0.0145(3) 0.0172(3) 0.0326(4) -0.0033(3) -0.0039(3) -0.0042(3)
C10 0.0159(5) 0.0299(5) 0.0381(6) -0.0072(4) -0.0035(4) -0.0049(4)
O5 0.0148(3) 0.0186(3) 0.0151(3) -0.0062(2) -0.0016(2) -0.0045(2)
C11 0.0132(4) 0.0176(4) 0.0161(4) -0.0053(3) 0.0018(3) -0.0072(3)
C12 0.0298(5) 0.0194(4) 0.0199(4) -0.0081(3) 0.0032(4) -0.0124(4)
C13 0.0418(6) 0.0154(4) 0.0237(5) -0.0038(4) 0.0026(4) -0.0109(4)
C14 0.0397(6) 0.0192(5) 0.0183(4) 0.0003(3) -0.0024(4) -0.0100(4)
C15 0.0263(5) 0.0201(4) 0.0160(4) -0.0043(3) -0.0010(3) -0.0100(4)
C16 0.0150(4) 0.0158(4) 0.0162(4) -0.0048(3) 0.0009(3) -0.0069(3)
C17 0.0133(4) 0.0179(4) 0.0149(4) -0.0061(3) 0.0007(3) -0.0063(3)
O6 0.0208(3) 0.0171(3) 0.0183(3) -0.0054(2) -0.0052(2) -0.0028(3)
O7 0.0234(3) 0.0142(3) 0.0174(3) -0.0045(2) -0.0046(2) -0.0073(2)
C18 0.0247(4) 0.0139(4) 0.0181(4) -0.0042(3) -0.0030(3) -0.0074(3)
C19 0.0245(5) 0.0162(4) 0.0181(4) -0.0052(3) -0.0012(3) -0.0095(4)
O8 0.0380(4) 0.0175(3) 0.0186(3) -0.0066(2) 0.0012(3) -0.0141(3)
C20 0.0466(6) 0.0265(5) 0.0248(5) -0.0122(4) 0.0012(4) -0.0200(5)
O9 0.0185(3) 0.0340(4) 0.0190(3) -0.0073(3) -0.0009(2) -0.0140(3)
C21 0.0213(4) 0.0198(4) 0.0264(5) -0.0045(3) 0.0011(4) -0.0112(4)
C22 0.0210(5) 0.0232(5) 0.0358(5) -0.0109(4) -0.0008(4) -0.0121(4)
O10 0.0190(3) 0.0245(3) 0.0290(4) -0.0091(3) -0.0065(3) -0.0081(3)
C23 0.0199(5) 0.0418(6) 0.0295(5) -0.0132(4) -0.0051(4) -0.0121(4)

loop_
_atom_type_symbol
_atom_type_description
_atom_type_scat_dispersion_real
_atom_type_scat_dispersion_imag
_atom_type_scat_source
C C 0.0033 0.0016 'International Tables Vol C Tables 4.2.6.8 and 6.1.1.4'
H H 0.0000 0.0000 'International Tables Vol C Tables 4.2.6.8 and 6.1.1.4'
Li Li -0.0003 0.0001 'International Tables Vol C Tables 4.2.6.8 and 6.1.1.4'
O O 0.0106 0.0060 'International Tables Vol C Tables 4.2.6.8 and 6.1.1.4'

loop_
_geom_angle_atom_site_label_1
_geom_angle_atom_site_label_2
_geom_angle_atom_site_label_3
_geom_angle
_geom_angle_site_symmetry_1
_geom_angle_site_symmetry_3
_geom_angle_publ_flag
O1 Li1 O2 94.52(8) . . ?
O1 Li1 O5 118.44(9) . 2_666 ?
O2 Li1 O5 112.98(9) . 2_666 ?
O1 Li1 O10 121.03(9) . 2_666 ?
O2 Li1 O10 98.26(8) . 2_666 ?
O5 Li1 O10 108.50(8) 2_666 2_666 ?
O1 Li2 O6 123.74(9) . . ?
O1 Li2 O5 117.63(9) . . ?
O6 Li2 O5 92.05(7) . . ?
O1 Li2 O9 100.75(8) . . ?
O6 Li2 O9 115.74(9) . . ?
O5 Li2 O9 106.64(8) . . ?
C1 O1 Li1 119.03(7) . . ?
C1 O1 Li2 127.85(7) . . ?
Li1 O1 Li2 113.11(8) . . ?
O1 C1 C2 119.92(8) . . ?
O1 C1 C6 123.95(8) . . ?
C2 C1 C6 116.13(8) . . ?
C3 C2 C1 122.21(9) . . ?
C3 C2 H2 118.9 . . ?
C1 C2 H2 118.9 . . ?
C2 C3 C4 120.97(9) . . ?
C2 C3 H3 119.5 . . ?
C4 C3 H3 119.5 . . ?
C5 C4 C3 118.52(9) . . ?
C5 C4 H4 120.7 . . ?
C3 C4 H4 120.7 . . ?
C4 C5 C6 121.87(9) . . ?
C4 C5 H5 119.1 . . ?
C6 C5 H5 119.1 . . ?
C5 C6 C1 120.27(8) . . ?
C5 C6 C7 118.98(8) . . ?
C1 C6 C7 120.75(8) . . ?
O2 C7 O3 121.36(8) . . ?
O2 C7 C6 125.80(8) . . ?
O3 C7 C6 112.80(8) . . ?
C7 O2 Li1 122.91(8) . . ?
C7 O3 C8 117.34(7) . . ?
O3 C8 C9 106.78(8) . . ?
O3 C8 H8A 110.4 . . ?
C9 C8 H8A 110.4 . . ?
O3 C8 H8B 110.4 . . ?
C9 C8 H8B 110.4 . . ?
H8A C8 H8B 108.6 . . ?
O4 C9 C8 107.58(8) . . ?
O4 C9 H9A 110.2 . . ?
C8 C9 H9A 110.2 . . ?
O4 C9 H9B 110.2 . . ?
C8 C9 H9B 110.2 . . ?
H9A C9 H9B 108.5 . . ?
C10 O4 C9 112.51(8) . . ?
O4 C10 H10A 109.5 . . ?
O4 C10 H10B 109.5 . . ?
H10A C10 H10B 109.5 . . ?
O4 C10 H10C 109.5 . . ?
H10A C10 H10C 109.5 . . ?
H10B C10 H10C 109.5 . . ?
C11 O5 Li2 126.98(7) . . ?
C11 O5 Li1 108.90(7) . 2_666 ?
Li2 O5 Li1 99.25(8) . 2_666 ?
O5 C11 C12 119.90(8) . . ?
O5 C11 C16 123.29(8) . . ?
C12 C11 C16 116.77(8) . . ?
C13 C12 C11 121.97(9) . . ?
C13 C12 H12 119.0 . . ?
C11 C12 H12 119.0 . . ?
C12 C13 C14 120.85(9) . . ?
C12 C13 H13 119.6 . . ?
C14 C13 H13 119.6 . . ?
C15 C14 C13 118.83(9) . . ?
C15 C14 H14 120.6 . . ?
C13 C14 H14 120.6 . . ?
C14 C15 C16 121.61(9) . . ?
C14 C15 H15 119.2 . . ?
C16 C15 H15 119.2 . . ?
C15 C16 C11 119.95(8) . . ?
C15 C16 C17 119.40(8) . . ?
C11 C16 C17 120.59(8) . . ?
O6 C17 O7 120.28(8) . . ?
O6 C17 C16 126.78(8) . . ?
O7 C17 C16 112.93(8) . . ?
C17 O6 Li2 127.72(8) . . ?
C17 O7 C18 114.36(7) . . ?
O7 C18 C19 107.45(7) . . ?
O7 C18 H18A 110.2 . . ?
C19 C18 H18A 110.2 . . ?
O7 C18 H18B 110.2 . . ?
C19 C18 H18B 110.2 . . ?
H18A C18 H18B 108.5 . . ?
O8 C19 C18 105.39(7) . . ?
O8 C19 H19A 110.7 . . ?
C18 C19 H19A 110.7 . . ?
O8 C19 H19B 110.7 . . ?
C18 C19 H19B 110.7 . . ?
H19A C19 H19B 108.8 . . ?
C19 O8 C20 112.00(8) . . ?
O8 C20 H20A 109.5 . . ?
O8 C20 H20B 109.5 . . ?
H20A C20 H20B 109.5 . . ?
O8 C20 H20C 109.5 . . ?
H20A C20 H20C 109.5 . . ?
H20B C20 H20C 109.5 . . ?
C21 O9 Li2 141.37(8) . . ?
C21 O9 H9 107.5(9) . . ?
Li2 O9 H9 108.5(10) . . ?
O9 C21 C22 109.51(8) . . ?
O9 C21 H21A 109.8 . . ?
C22 C21 H21A 109.8 . . ?
O9 C21 H21B 109.8 . . ?
C22 C21 H21B 109.8 . . ?
H21A C21 H21B 108.2 . . ?
O10 C22 C21 109.21(8) . . ?
O10 C22 H22A 109.8 . . ?
C21 C22 H22A 109.8 . . ?
O10 C22 H22B 109.8 . . ?
C21 C22 H22B 109.8 . . ?
H22A C22 H22B 108.3 . . ?
C22 O10 C23 111.83(8) . . ?
C22 O10 Li1 122.67(7) . 2_666 ?
C23 O10 Li1 123.05(8) . 2_666 ?
O10 C23 H23A 109.5 . . ?
O10 C23 H23B 109.5 . . ?
H23A C23 H23B 109.5 . . ?
O10 C23 H23C 109.5 . . ?
H23A C23 H23C 109.5 . . ?
H23B C23 H23C 109.5 . . ?

loop_
_geom_bond_atom_site_label_1
_geom_bond_atom_site_label_2
_geom_bond_distance
_geom_bond_site_symmetry_2
_geom_bond_publ_flag
Li1 O1 1.8821(17) . ?
Li1 O2 1.9238(19) . ?
Li1 O5 1.9483(18) 2_666 ?
Li1 O10 2.0004(18) 2_666 ?
Li2 O1 1.9068(17) . ?
Li2 O6 1.9199(17) . ?
Li2 O5 1.9220(19) . ?
Li2 O9 1.9724(18) . ?
O1 C1 1.3030(11) . ?
C1 C2 1.4249(12) . ?
C1 C6 1.4294(13) . ?
C2 C3 1.3773(13) . ?
C2 H2 0.9500 . ?
C3 C4 1.4004(15) . ?
C3 H3 0.9500 . ?
C4 C5 1.3784(14) . ?
C4 H4 0.9500 . ?
C5 C6 1.4082(12) . ?
C5 H5 0.9500 . ?
C6 C7 1.4731(12) . ?
C7 O2 1.2191(11) . ?
C7 O3 1.3406(12) . ?
O3 C8 1.4501(11) . ?
C8 C9 1.5020(14) . ?
C8 H8A 0.9900 . ?
C8 H8B 0.9900 . ?
C9 O4 1.4196(12) . ?
C9 H9A 0.9900 . ?
C9 H9B 0.9900 . ?
O4 C10 1.4184(12) . ?
C10 H10A 0.9800 . ?
C10 H10B 0.9800 . ?
C10 H10C 0.9800 . ?
O5 C11 1.3174(11) . ?
O5 Li1 1.9484(18) 2_666 ?
C11 C12 1.4169(13) . ?
C11 C16 1.4259(12) . ?
C12 C13 1.3754(15) . ?
C12 H12 0.9500 . ?
C13 C14 1.3998(14) . ?
C13 H13 0.9500 . ?
C14 C15 1.3754(14) . ?
C14 H14 0.9500 . ?
C15 C16 1.4099(13) . ?
C15 H15 0.9500 . ?
C16 C17 1.4700(13) . ?
C17 O6 1.2214(12) . ?
C17 O7 1.3527(10) . ?
O7 C18 1.4448(11) . ?
C18 C19 1.5098(12) . ?
C18 H18A 0.9900 . ?
C18 H18B 0.9900 . ?
C19 O8 1.4153(11) . ?
C19 H19A 0.9900 . ?
C19 H19B 0.9900 . ?
O8 C20 1.4209(12) . ?
C20 H20A 0.9800 . ?
C20 H20B 0.9800 . ?
C20 H20C 0.9800 . ?
O9 C21 1.4250(12) . ?
O9 H9 0.854(15) . ?
C21 C22 1.5025(14) . ?
C21 H21A 0.9900 . ?
C21 H21B 0.9900 . ?
C22 O10 1.4257(13) . ?
C22 H22A 0.9900 . ?
C22 H22B 0.9900 . ?
O10 C23 1.4279(12) . ?
O10 Li1 2.0005(18) 2_666 ?
C23 H23A 0.9800 . ?
C23 H23B 0.9800 . ?
C23 H23C 0.9800 . ?

loop_
_geom_hbond_atom_site_label_D
_geom_hbond_atom_site_label_H
_geom_hbond_atom_site_label_A
_geom_hbond_distance_DH
_geom_hbond_distance_HA
_geom_hbond_distance_DA
_geom_hbond_angle_DHA
_geom_hbond_site_symmetry_A
O9 H9 O5 0.854(15) 1.806(15) 2.6438(11) 166.5(14) 2_666
C21 H21A O4 0.99 2.44 3.3773(15) 158.7 1_655

loop_
_geom_torsion_atom_site_label_1
_geom_torsion_atom_site_label_2
_geom_torsion_atom_site_label_3
_geom_torsion_atom_site_label_4
_geom_torsion
_geom_torsion_site_symmetry_1
_geom_torsion_site_symmetry_2
_geom_torsion_site_symmetry_3
_geom_torsion_site_symmetry_4
_geom_torsion_publ_flag
O2 Li1 O1 C1 38.65(10) . . . . ?
O5 Li1 O1 C1 157.86(8) 2_666 . . . ?
O10 Li1 O1 C1 -63.81(12) 2_666 . . . ?
O2 Li1 O1 Li2 -140.16(8) . . . . ?
O5 Li1 O1 Li2 -20.94(12) 2_666 . . . ?
O10 Li1 O1 Li2 117.39(10) 2_666 . . . ?
Li1 O1 C1 C2 146.67(9) . . . . ?
Li2 O1 C1 C2 -34.72(13) . . . . ?
Li1 O1 C1 C6 -33.51(12) . . . . ?
Li2 O1 C1 C6 145.09(9) . . . . ?
O1 C1 C2 C3 -179.46(8) . . . . ?
C6 C1 C2 C3 0.71(13) . . . . ?
C1 C2 C3 C4 -1.65(14) . . . . ?
C2 C3 C4 C5 0.79(14) . . . . ?
C3 C4 C5 C6 0.98(13) . . . . ?
C4 C5 C6 C1 -1.91(13) . . . . ?
C4 C5 C6 C7 176.96(8) . . . . ?
O1 C1 C6 C5 -178.79(8) . . . . ?
C2 C1 C6 C5 1.03(12) . . . . ?
O1 C1 C6 C7 2.37(13) . . . . ?
C2 C1 C6 C7 -177.81(7) . . . . ?
C5 C6 C7 O2 -161.97(9) . . . . ?
C1 C6 C7 O2 16.89(13) . . . . ?
C5 C6 C7 O3 15.67(11) . . . . ?
C1 C6 C7 O3 -165.47(7) . . . . ?
O3 C7 O2 Li1 -177.74(8) . . . . ?
C6 C7 O2 Li1 -0.28(13) . . . . ?
O2 C7 O3 C8 5.50(12) . . . . ?
C6 C7 O3 C8 -172.26(7) . . . . ?
C7 O3 C8 C9 148.88(8) . . . . ?
O3 C8 C9 O4 -69.72(9) . . . . ?
C8 C9 O4 C10 -179.12(8) . . . . ?
Li2 O5 C11 C12 166.38(9) . . . . ?
Li1 O5 C11 C12 -75.56(10) 2_666 . . . ?
Li2 O5 C11 C16 -16.13(13) . . . . ?
Li1 O5 C11 C16 101.93(10) 2_666 . . . ?
Li2 O5 C11 Li1 -118.07(11) . . . 2_666 ?
O5 C11 C12 C13 175.96(9) . . . . ?
C16 C11 C12 C13 -1.69(14) . . . . ?
C11 C12 C13 C14 0.73(16) . . . . ?
C12 C13 C14 C15 0.65(17) . . . . ?
C13 C14 C15 C16 -1.01(16) . . . . ?
C14 C15 C16 C11 0.00(14) . . . . ?
C14 C15 C16 C17 -177.14(9) . . . . ?
O5 C11 C16 C15 -176.25(8) . . . . ?
C12 C11 C16 C15 1.31(12) . . . . ?
O5 C11 C16 C17 0.86(13) . . . . ?
C12 C11 C16 C17 178.42(8) . . . . ?
C15 C16 C17 O6 -172.37(9) . . . . ?
C11 C16 C17 O6 10.50(14) . . . . ?
C15 C16 C17 O7 8.87(11) . . . . ?
C11 C16 C17 O7 -168.25(7) . . . . ?
O7 C17 O6 Li2 173.62(8) . . . . ?
C16 C17 O6 Li2 -5.05(14) . . . . ?
O6 C17 O7 C18 -3.36(12) . . . . ?
C16 C17 O7 C18 175.49(7) . . . . ?
C17 O7 C18 C19 177.86(7) . . . . ?
O7 C18 C19 O8 177.94(7) . . . . ?
C18 C19 O8 C20 169.07(8) . . . . ?
Li2 O9 C21 C22 -9.99(15) . . . . ?
O9 C21 C22 O10 67.79(10) . . . . ?
C21 C22 O10 C23 -177.22(8) . . . . ?
C21 C22 O10 Li1 -14.51(12) . . . 2_666 ?
